data_7225426
loop_
_publ_author_name
'Yang, Bo'
'Gao, Zhong-Zheng'
'Lu, Ji-Hong'
'Zhu, Qian-Jiang'
'Xue, Sai-Feng'
'Tao, Zhu'
'Prior, Timothy J.'
'Redshaw, Carl'
'Wei, Gang'
'Xiao, Xin'

_publ_section_title
;
 Interaction of a symmetrical
 \a,\a&#x2032;,\d,\d&#x2032;-tetramethyl-cucurbit[6]uril with Ln3+:
 potential applications for isolation of lanthanides
;
_journal_issue 26
_journal_name_full CrystEngComm
_journal_page_first 5028
_journal_paper_doi 10.1039/C6CE00134C
_journal_volume 18
_journal_year 2016
_chemical_formula_sum 'C40 H44 Cl3 Gd N24 O21'
_chemical_formula_weight 1460.59
_space_group_crystal_system monoclinic
_space_group_IT_number 12
_space_group_name_Hall '-C 2y'
_space_group_name_H-M_alt 'C 1 2/m 1'
_symmetry_space_group_name_Hall '-C 2y'
_symmetry_space_group_name_H-M 'C 1 2/m 1'
_atom_sites_solution_hydrogens geom
_audit_creation_method SHELXL-2014/7
_audit_update_record
;
2016-05-31 deposited with the CCDC.
2016-06-02 downloaded from the CCDC.
;
_cell_angle_alpha 90
_cell_angle_beta 115.102(4)
_cell_angle_gamma 90
_cell_formula_units_Z 2
_cell_length_a 22.397(3)
_cell_length_b 12.4587(16)
_cell_length_c 14.729(2)
_cell_measurement_reflns_used 9163
_cell_measurement_temperature 293(2)
_cell_measurement_theta_max 27.52
_cell_measurement_theta_min 2.70
_cell_volume 3721.8(9)
_computing_cell_refinement 'Bruker SMART'
_computing_data_collection 'Bruker SMART'
_computing_data_reduction 'Bruker SAINT'
_computing_molecular_graphics 'Bruker SHELXTL'
_computing_publication_material 'Bruker SHELXTL'
_computing_structure_refinement 'SHELXL-2014/7 (Sheldrick, 2014)'
_computing_structure_solution 'Bruker SHELXTL'
_diffrn_ambient_temperature 293(2)
_diffrn_measured_fraction_theta_full 0.981
_diffrn_measured_fraction_theta_max 0.894
_diffrn_measurement_device_type 'CCD area detector'
_diffrn_measurement_method 'phi and omega scans'
_diffrn_radiation_type MoK\a
_diffrn_radiation_wavelength 0.71073
_diffrn_reflns_av_R_equivalents 0.0460
_diffrn_reflns_av_unetI/netI 0.0554
_diffrn_reflns_Laue_measured_fraction_full 0.981
_diffrn_reflns_Laue_measured_fraction_max 0.894
_diffrn_reflns_limit_h_max 27
_diffrn_reflns_limit_h_min -28
_diffrn_reflns_limit_k_max 16
_diffrn_reflns_limit_k_min -15
_diffrn_reflns_limit_l_max 17
_diffrn_reflns_limit_l_min -18
_diffrn_reflns_number 10621
_diffrn_reflns_point_group_measured_fraction_full 0.981
_diffrn_reflns_point_group_measured_fraction_max 0.894
_diffrn_reflns_theta_full 25.242
_diffrn_reflns_theta_max 27.666
_diffrn_reflns_theta_min 1.527
_exptl_absorpt_coefficient_mu 1.073
_exptl_absorpt_correction_T_max 0.753
_exptl_absorpt_correction_T_min 0.717
_exptl_absorpt_correction_type multi-scan
_exptl_absorpt_process_details sadabs
_exptl_crystal_colour colourless
_exptl_crystal_density_diffrn 1.303
_exptl_crystal_description block
_exptl_crystal_F_000 1470
_exptl_crystal_size_max 0.290
_exptl_crystal_size_mid 0.250
_exptl_crystal_size_min 0.240
_refine_diff_density_max 1.654
_refine_diff_density_min -1.362
_refine_diff_density_rms 0.225
_refine_ls_extinction_method none
_refine_ls_goodness_of_fit_ref 1.117
_refine_ls_hydrogen_treatment constr
_refine_ls_matrix_type full
_refine_ls_number_parameters 254
_refine_ls_number_reflns 4079
_refine_ls_number_restraints 12
_refine_ls_restrained_S_all 1.117
_refine_ls_R_factor_all 0.0766
_refine_ls_R_factor_gt 0.0736
_refine_ls_shift/su_max 0.000
_refine_ls_shift/su_mean 0.000
_refine_ls_structure_factor_coef Fsqd
_refine_ls_weighting_details 'w=1/[\s^2^(Fo^2^)+(0.1546P)^2^+27.5617P] where P=(Fo^2^+2Fc^2^)/3'
_refine_ls_weighting_scheme calc
_refine_ls_wR_factor_gt 0.2240
_refine_ls_wR_factor_ref 0.2280
_reflns_Friedel_coverage 0.000
_reflns_number_gt 3866
_reflns_number_total 4079
_reflns_threshold_expression 'I > 2\s(I)'
_cod_data_source_file c6ce00134c2.cif
_cod_data_source_block 8pp
_cod_depositor_comments 'Adding full bibliography for 7225407--7225427.cif.'
_cod_original_cell_volume 3721.6(8)
_cod_database_code 7225426
_shelx_shelxl_version_number 2014/7
_shelx_space_group_comment
;
The symmetry employed for this shelxl refinement is uniquely defined
by the following loop, which should always be used as a source of
symmetry information in preference to the above space-group names.
They are only intended as comments.
;
_shelx_estimated_absorpt_t_min 0.746
_shelx_estimated_absorpt_t_max 0.783

loop_
_space_group_symop_operation_xyz
'x, y, z'
'-x, y, -z'
'x+1/2, y+1/2, z'
'-x+1/2, y+1/2, -z'
'-x, -y, -z'
'x, -y, z'
'-x+1/2, -y+1/2, -z'
'x+1/2, -y+1/2, z'

loop_
_atom_site_label
_atom_site_type_symbol
_atom_site_fract_x
_atom_site_fract_y
_atom_site_fract_z
_atom_site_U_iso_or_equiv
_atom_site_adp_type
_atom_site_occupancy
_atom_site_site_symmetry_order
_atom_site_calc_flag
_atom_site_refinement_flags_posn
_atom_site_refinement_flags_adp
_atom_site_refinement_flags_occupancy
_atom_site_disorder_assembly
_atom_site_disorder_group
O8 O 1.1099(12) 1.0000 0.4939(17) 0.075(6) Uani 0.5 2 d S T P . .
Gd1 Gd 1.0000 1.0000 0.5000 0.0224(2) Uani 1 4 d S T P . .
N1 N 0.2742(2) 0.9019(4) 0.4164(4) 0.0223(10) Uani 1 1 d . . . . .
N2 N 0.3200(2) 0.9018(3) 0.5824(4) 0.0208(9) Uani 1 1 d . . . . .
N3 N 0.4230(2) 0.9027(4) 0.7326(4) 0.0228(10) Uani 1 1 d . . . . .
N4 N 0.5316(2) 0.9025(3) 0.8093(4) 0.0209(9) Uani 1 1 d . . . . .
N5 N 0.6395(2) 0.9029(4) 0.8101(4) 0.0229(10) Uani 1 1 d . . . . .
N6 N 0.7055(3) 0.9028(4) 0.7334(4) 0.0249(10) Uani 1 1 d . . . . .
O1 O 0.3366(2) 0.7567(3) 0.4998(4) 0.0318(10) Uani 1 1 d . . . . .
O2 O 0.4787(2) 0.7544(4) 0.7167(5) 0.0464(14) Uani 1 1 d . . . . .
O3 O 0.6386(3) 0.7566(4) 0.7149(4) 0.0459(13) Uani 1 1 d . . . . .
O4 O 0.9089(4) 0.9321(6) 0.3595(7) 0.037(2) Uani 0.5 1 d . . P A 1
O6 O 0.9525(5) 0.8557(7) 0.5505(7) 0.035(2) Uani 0.5 1 d . . P A 1
O5 O 0.9248(4) 0.8552(7) 0.4515(8) 0.036(2) Uani 0.5 1 d . . P A 2
O7 O 0.9899(6) 0.9327(7) 0.6442(7) 0.041(2) Uani 0.5 1 d . . P B 2
C1 C 0.3132(3) 0.8457(4) 0.4998(4) 0.0207(11) Uani 1 1 d . . . . .
C2 C 0.2802(4) 1.0000 0.5582(6) 0.0196(15) Uani 1 2 d S T P . .
C3 C 0.2482(4) 1.0000 0.4396(6) 0.0188(14) Uani 1 2 d S T P . .
C4 C 0.3568(3) 0.8591(4) 0.6821(4) 0.0236(12) Uani 1 1 d . . . . .
H4A H 0.3597 0.7818 0.6778 0.028 Uiso 1 1 calc R U . . .
H4B H 0.3329 0.8744 0.7222 0.028 Uiso 1 1 calc R U . . .
C5 C 0.4778(3) 0.8455(4) 0.7492(4) 0.0226(11) Uani 1 1 d . . . . .
C6 C 0.5138(4) 1.0000 0.8463(5) 0.0181(14) Uani 1 2 d S T P . .
H6 H 0.5299 1.0000 0.9194 0.022 Uiso 1 2 calc R U P . .
C7 C 0.4380(4) 1.0000 0.7921(5) 0.0179(14) Uani 1 2 d S T P . .
H7 H 0.4178 1.0000 0.8395 0.021 Uiso 1 2 calc R U P . .
C8 C 0.5974(3) 0.8585(4) 0.8531(4) 0.0229(11) Uani 1 1 d . . . . .
H8A H 0.5948 0.7813 0.8436 0.027 Uiso 1 1 calc R U . . .
H8B H 0.6171 0.8724 0.9246 0.027 Uiso 1 1 calc R U . . .
C9 C 0.6587(3) 0.8458(4) 0.7483(4) 0.0243(12) Uani 1 1 d . . . . .
C10 C 0.7234(4) 1.0000 0.7919(5) 0.0183(14) Uani 1 2 d S T P . .
H10 H 0.7700 1.0000 0.8397 0.022 Uiso 1 2 calc R U P . .
C11 C 0.6773(4) 1.0000 0.8456(5) 0.0179(14) Uani 1 2 d S T P . .
H11 H 0.7022 1.0000 0.9187 0.021 Uiso 1 2 calc R U P . .
C12 C 0.2568(3) 0.8592(4) 0.3173(4) 0.0256(12) Uani 1 1 d . . . . .
H12A H 0.2104 0.8732 0.2766 0.031 Uiso 1 1 calc R U . . .
H12B H 0.2627 0.7820 0.3224 0.031 Uiso 1 1 calc R U . . .
C13 C 0.2326(5) 1.0000 0.6058(7) 0.0305(18) Uani 1 2 d S T P . .
H13A H 0.2073 1.0651 0.5886 0.046 Uiso 0.5 1 calc R U P . .
H13B H 0.2035 0.9395 0.5818 0.046 Uiso 0.5 1 calc R U P . .
H13C H 0.2566 0.9953 0.6773 0.046 Uiso 1 2 calc R U P . .
C14 C 0.1733(4) 1.0000 0.3911(7) 0.0297(18) Uani 1 2 d S T P . .
H14A H 0.1574 1.0654 0.4076 0.045 Uiso 0.5 1 calc R U P . .
H14B H 0.1576 0.9947 0.3196 0.045 Uiso 1 2 calc R U P . .
H14C H 0.1574 0.9399 0.4154 0.045 Uiso 0.5 1 calc R U P . .
Cl1 Cl 0.9454(3) 0.5000 0.5039(5) 0.0564(14) Uani 0.5 2 d S T P . .
Cl2 Cl 0.8141(3) 0.5288(8) 0.8921(4) 0.051(4) Uani 0.25 1 d . U P . .
Cl3 Cl 0.9841(7) 0.7025(8) 0.9839(14) 0.069(4) Uani 0.25 1 d . U P . .

loop_
_atom_site_aniso_label
_atom_site_aniso_U_11
_atom_site_aniso_U_22
_atom_site_aniso_U_33
_atom_site_aniso_U_23
_atom_site_aniso_U_13
_atom_site_aniso_U_12
O8 0.088(15) 0.074(14) 0.069(13) 0.000 0.041(12) 0.000
Gd1 0.0238(3) 0.0149(3) 0.0304(4) 0.000 0.0132(2) 0.000
N1 0.035(2) 0.012(2) 0.023(2) -0.0013(17) 0.016(2) 0.0026(18)
N2 0.026(2) 0.0103(19) 0.024(2) 0.0009(17) 0.0074(18) 0.0039(16)
N3 0.020(2) 0.013(2) 0.033(3) -0.0025(18) 0.0099(19) -0.0017(16)
N4 0.020(2) 0.014(2) 0.028(2) -0.0019(17) 0.0093(18) 0.0004(16)
N5 0.028(2) 0.017(2) 0.028(2) -0.0012(18) 0.0153(19) -0.0033(18)
N6 0.037(3) 0.012(2) 0.031(3) -0.0013(18) 0.020(2) -0.0012(18)
O1 0.040(2) 0.0169(19) 0.040(2) -0.0004(17) 0.019(2) 0.0035(17)
O2 0.038(3) 0.023(2) 0.069(4) -0.021(2) 0.013(2) 0.0027(19)
O3 0.065(3) 0.024(2) 0.065(4) -0.019(2) 0.044(3) -0.019(2)
O4 0.034(4) 0.013(4) 0.047(5) -0.005(4) 0.001(4) -0.008(3)
O6 0.035(5) 0.027(4) 0.045(5) 0.007(4) 0.019(4) -0.008(4)
O5 0.031(4) 0.032(5) 0.046(6) -0.004(4) 0.019(4) -0.017(4)
O7 0.088(8) 0.014(4) 0.034(5) 0.005(3) 0.040(5) -0.007(4)
C1 0.019(2) 0.017(2) 0.030(3) 0.000(2) 0.015(2) -0.0001(18)
C2 0.016(3) 0.010(3) 0.030(4) 0.000 0.007(3) 0.000
C3 0.021(3) 0.013(3) 0.028(4) 0.000 0.015(3) 0.000
C4 0.022(2) 0.015(2) 0.028(3) 0.005(2) 0.005(2) -0.0053(19)
C5 0.022(2) 0.020(3) 0.027(3) -0.001(2) 0.012(2) 0.002(2)
C6 0.025(4) 0.016(3) 0.015(3) 0.000 0.011(3) 0.000
C7 0.023(3) 0.021(3) 0.013(3) 0.000 0.010(3) 0.000
C8 0.020(2) 0.019(2) 0.030(3) 0.009(2) 0.011(2) 0.0043(19)
C9 0.031(3) 0.017(3) 0.025(3) -0.001(2) 0.013(2) -0.002(2)
C10 0.021(3) 0.019(3) 0.014(3) 0.000 0.006(3) 0.000
C11 0.019(3) 0.017(3) 0.017(3) 0.000 0.007(3) 0.000
C12 0.038(3) 0.016(2) 0.030(3) -0.005(2) 0.021(3) -0.008(2)
C13 0.034(4) 0.034(5) 0.028(4) 0.000 0.018(4) 0.000
C14 0.022(4) 0.035(5) 0.027(4) 0.000 0.005(3) 0.000
Cl1 0.064(4) 0.058(3) 0.045(3) 0.000 0.021(3) 0.000
Cl2 0.040(3) 0.107(11) 0.010(2) -0.009(3) 0.014(2) 0.001(3)
Cl3 0.101(13) 0.065(5) 0.066(11) -0.007(5) 0.061(10) -0.012(5)

loop_
_atom_type_symbol
_atom_type_description
_atom_type_scat_dispersion_real
_atom_type_scat_dispersion_imag
_atom_type_scat_source
C C 0.0033 0.0016 'International Tables Vol C Tables 4.2.6.8 and 6.1.1.4'
H H 0.0000 0.0000 'International Tables Vol C Tables 4.2.6.8 and 6.1.1.4'
N N 0.0061 0.0033 'International Tables Vol C Tables 4.2.6.8 and 6.1.1.4'
O O 0.0106 0.0060 'International Tables Vol C Tables 4.2.6.8 and 6.1.1.4'
Cl Cl 0.1484 0.1585 'International Tables Vol C Tables 4.2.6.8 and 6.1.1.4'
Gd Gd -0.1653 3.9035 'International Tables Vol C Tables 4.2.6.8 and 6.1.1.4'

loop_
_geom_angle_atom_site_label_1
_geom_angle_atom_site_label_2
_geom_angle_atom_site_label_3
_geom_angle
_geom_angle_site_symmetry_1
_geom_angle_site_symmetry_3
O4 Gd1 O4 180.0 . 5_776
O4 Gd1 O4 42.0(4) . 6_575
O4 Gd1 O4 138.0(4) 5_776 6_575
O4 Gd1 O4 138.0(4) . 2_756
O4 Gd1 O4 42.0(4) 5_776 2_756
O4 Gd1 O4 180.0 6_575 2_756
O5 Gd1 O5 80.5(5) 5_776 6_575
O5 Gd1 O5 99.5(5) 5_776 2_756
O5 Gd1 O5 180.0 6_575 2_756
O5 Gd1 O5 180.0 5_776 .
O5 Gd1 O5 99.5(5) 6_575 .
O5 Gd1 O5 80.5(5) 2_756 .
O4 Gd1 O6 70.5(3) . .
O4 Gd1 O6 109.5(3) 5_776 .
O4 Gd1 O6 102.2(3) 6_575 .
O4 Gd1 O6 77.8(3) 2_756 .
O4 Gd1 O6 109.5(3) . 5_776
O4 Gd1 O6 70.5(3) 5_776 5_776
O4 Gd1 O6 77.8(3) 6_575 5_776
O4 Gd1 O6 102.2(3) 2_756 5_776
O6 Gd1 O6 180.0 . 5_776
O4 Gd1 O6 102.2(3) . 6_575
O4 Gd1 O6 77.8(3) 5_776 6_575
O4 Gd1 O6 70.5(3) 6_575 6_575
O4 Gd1 O6 109.5(3) 2_756 6_575
O6 Gd1 O6 99.0(5) . 6_575
O6 Gd1 O6 81.0(5) 5_776 6_575
O4 Gd1 O6 77.8(3) . 2_756
O4 Gd1 O6 102.2(3) 5_776 2_756
O4 Gd1 O6 109.5(3) 6_575 2_756
O4 Gd1 O6 70.5(3) 2_756 2_756
O6 Gd1 O6 81.0(5) . 2_756
O6 Gd1 O6 99.0(5) 5_776 2_756
O6 Gd1 O6 180.0 6_575 2_756
C1 N1 C12 121.2(5) . .
C1 N1 C3 112.7(5) . .
C12 N1 C3 125.7(5) . .
C1 N2 C4 121.4(4) . .
C1 N2 C2 112.8(5) . .
C4 N2 C2 125.3(5) . .
C5 N3 C7 111.9(5) . .
C5 N3 C4 123.2(5) . .
C7 N3 C4 123.2(5) . .
C5 N4 C8 123.3(5) . .
C5 N4 C6 111.9(5) . .
C8 N4 C6 122.8(5) . .
C9 N5 C11 112.1(5) . .
C9 N5 C8 122.8(5) . .
C11 N5 C8 123.6(5) . .
C9 N6 C10 112.4(5) . .
C9 N6 C12 123.1(5) . 2_656
C10 N6 C12 123.2(5) . 2_656
O4 O4 Gd1 69.0(2) 6_575 .
O7 O7 Gd1 69.4(2) 6_575 .
O1 C1 N2 125.6(5) . .
O1 C1 N1 125.1(5) . .
N2 C1 N1 109.3(4) . .
N2 C2 N2 113.1(6) . 6_575
N2 C2 C13 111.5(4) . .
N2 C2 C13 111.5(4) 6_575 .
N2 C2 C3 102.2(4) . .
N2 C2 C3 102.2(4) 6_575 .
C13 C2 C3 115.9(6) . .
N1 C3 N1 114.1(6) . 6_575
N1 C3 C14 111.2(4) . .
N1 C3 C14 111.2(4) 6_575 .
N1 C3 C2 102.8(4) . .
N1 C3 C2 102.8(4) 6_575 .
C14 C3 C2 114.3(7) . .
N2 C4 N3 113.6(5) . .
O2 C5 N3 125.3(5) . .
O2 C5 N4 125.4(5) . .
N3 C5 N4 109.2(5) . .
N4 C6 N4 113.2(6) 6_575 .
N4 C6 C7 102.9(4) 6_575 .
N4 C6 C7 102.9(4) . .
N3 C7 N3 113.5(6) . 6_575
N3 C7 C6 103.6(4) . .
N3 C7 C6 103.6(4) 6_575 .
N4 C8 N5 112.9(4) . .
O3 C9 N6 126.1(6) . .
O3 C9 N5 125.2(6) . .
N6 C9 N5 108.7(5) . .
N6 C10 N6 114.4(6) 6_575 .
N6 C10 C11 103.2(4) 6_575 .
N6 C10 C11 103.2(4) . .
N5 C11 N5 114.1(6) . 6_575
N5 C11 C10 103.4(4) . .
N5 C11 C10 103.4(4) 6_575 .
N1 C12 N6 114.6(5) . 2_656

loop_
_geom_bond_atom_site_label_1
_geom_bond_atom_site_label_2
_geom_bond_distance
_geom_bond_site_symmetry_2
O8 Gd1 2.50(2) .
Gd1 O4 2.361(8) .
Gd1 O4 2.361(8) 5_776
Gd1 O4 2.361(8) 6_575
Gd1 O4 2.361(8) 2_756
Gd1 O5 2.363(8) 5_776
Gd1 O5 2.363(8) 6_575
Gd1 O5 2.363(8) 2_756
Gd1 O5 2.363(8) .
Gd1 O6 2.364(9) .
Gd1 O6 2.364(9) 5_776
Gd1 O6 2.364(8) 6_575
Gd1 O6 2.364(8) 2_756
N1 C1 1.361(7) .
N1 C12 1.442(7) .
N1 C3 1.456(6) .
N2 C1 1.353(8) .
N2 C4 1.447(7) .
N2 C2 1.467(6) .
N3 C5 1.349(7) .
N3 C7 1.449(6) .
N3 C4 1.453(7) .
N4 C5 1.355(7) .
N4 C8 1.443(7) .
N4 C6 1.454(6) .
N5 C9 1.361(8) .
N5 C11 1.442(6) .
N5 C8 1.449(7) .
N6 C9 1.357(8) .
N6 C10 1.442(6) .
N6 C12 1.450(8) 2_656
O1 C1 1.228(7) .
O2 C5 1.235(7) .
O3 C9 1.222(7) .
O4 O4 1.691(16) 6_575
O7 O7 1.676(17) 6_575
C2 N2 1.467(6) 6_575
C2 C13 1.504(12) .
C2 C3 1.581(11) .
C3 N1 1.456(6) 6_575
C3 C14 1.521(11) .
C6 N4 1.454(6) 6_575
C6 C7 1.538(10) .
C7 N3 1.449(6) 6_575
C10 N6 1.442(6) 6_575
C10 C11 1.543(11) .
C11 N5 1.442(6) 6_575
C12 N6 1.451(8) 2_656
Cl2 Cl2 0.72(2) 6_565
Cl3 Cl3 0.67(3) 2_757

loop_
_geom_torsion_atom_site_label_1
_geom_torsion_atom_site_label_2
_geom_torsion_atom_site_label_3
_geom_torsion_atom_site_label_4
_geom_torsion
_geom_torsion_site_symmetry_1
_geom_torsion_site_symmetry_4
C4 N2 C1 O1 -0.4(9) . .
C2 N2 C1 O1 -173.3(5) . .
C4 N2 C1 N1 177.4(5) . .
C2 N2 C1 N1 4.5(7) . .
C12 N1 C1 O1 0.0(9) . .
C3 N1 C1 O1 174.0(5) . .
C12 N1 C1 N2 -177.8(5) . .
C3 N1 C1 N2 -3.9(7) . .
C1 N2 C2 N2 -112.3(6) . 6_575
C4 N2 C2 N2 75.2(9) . 6_575
C1 N2 C2 C13 121.2(6) . .
C4 N2 C2 C13 -51.3(8) . .
C1 N2 C2 C3 -3.2(6) . .
C4 N2 C2 C3 -175.7(5) . .
C1 N1 C3 N1 112.3(6) . 6_575
C12 N1 C3 N1 -74.1(8) . 6_575
C1 N1 C3 C14 -121.0(6) . .
C12 N1 C3 C14 52.7(8) . .
C1 N1 C3 C2 1.7(6) . .
C12 N1 C3 C2 175.4(5) . .
N2 C2 C3 N1 0.8(6) . .
N2 C2 C3 N1 118.0(5) 6_575 .
C13 C2 C3 N1 -120.6(4) . .
N2 C2 C3 N1 -118.0(5) . 6_575
N2 C2 C3 N1 -0.8(6) 6_575 6_575
C13 C2 C3 N1 120.6(4) . 6_575
N2 C2 C3 C14 121.4(4) . .
N2 C2 C3 C14 -121.4(4) 6_575 .
C13 C2 C3 C14 0.000(2) . .
C1 N2 C4 N3 100.7(6) . .
C2 N2 C4 N3 -87.3(7) . .
C5 N3 C4 N2 -108.3(6) . .
C7 N3 C4 N2 88.1(7) . .
C7 N3 C5 O2 171.9(6) . .
C4 N3 C5 O2 6.6(10) . .
C7 N3 C5 N4 -6.3(7) . .
C4 N3 C5 N4 -171.6(5) . .
C8 N4 C5 O2 -7.4(10) . .
C6 N4 C5 O2 -171.6(6) . .
C8 N4 C5 N3 170.9(5) . .
C6 N4 C5 N3 6.7(7) . .
C5 N4 C6 N4 -114.6(6) . 6_575
C8 N4 C6 N4 81.1(7) . 6_575
C5 N4 C6 C7 -4.2(6) . .
C8 N4 C6 C7 -168.5(5) . .
C5 N3 C7 N3 115.2(6) . 6_575
C4 N3 C7 N3 -79.5(8) . 6_575
C5 N3 C7 C6 3.5(7) . .
C4 N3 C7 C6 168.8(5) . .
N4 C6 C7 N3 118.3(5) 6_575 .
N4 C6 C7 N3 0.4(6) . .
N4 C6 C7 N3 -0.4(6) 6_575 6_575
N4 C6 C7 N3 -118.3(5) . 6_575
C5 N4 C8 N5 110.0(6) . .
C6 N4 C8 N5 -87.5(6) . .
C9 N5 C8 N4 -108.3(6) . .
C11 N5 C8 N4 87.0(6) . .
C10 N6 C9 O3 -173.6(6) . .
C12 N6 C9 O3 -6.6(10) 2_656 .
C10 N6 C9 N5 4.2(7) . .
C12 N6 C9 N5 171.3(5) 2_656 .
C11 N5 C9 O3 173.6(6) . .
C8 N5 C9 O3 7.3(9) . .
C11 N5 C9 N6 -4.3(7) . .
C8 N5 C9 N6 -170.6(5) . .
C9 N6 C10 N6 -113.9(6) . 6_575
C12 N6 C10 N6 79.1(8) 2_656 6_575
C9 N6 C10 C11 -2.5(6) . .
C12 N6 C10 C11 -169.5(5) 2_656 .
C9 N5 C11 N5 114.2(6) . 6_575
C8 N5 C11 N5 -79.6(8) . 6_575
C9 N5 C11 C10 2.6(6) . .
C8 N5 C11 C10 168.8(5) . .
N6 C10 C11 N5 119.3(5) 6_575 .
N6 C10 C11 N5 -0.1(6) . .
N6 C10 C11 N5 0.1(6) 6_575 6_575
N6 C10 C11 N5 -119.3(5) . 6_575
C1 N1 C12 N6 -101.2(6) . 2_656
C3 N1 C12 N6 85.6(7) . 2_656

loop_
_platon_squeeze_void_nr
_platon_squeeze_void_average_x
_platon_squeeze_void_average_y
_platon_squeeze_void_average_z
_platon_squeeze_void_volume
_platon_squeeze_void_count_electrons
_platon_squeeze_void_content
1 0.002 -0.021 0.000 840 316 ' '
